data_4086652
loop_
_publ_author_name
'Lalaoui, No\'emie'
'Reuillard, Bertrand'
'Philouze, Christian'
'Holzinger, Michael'
'Cosnier, Serge'
'Le Goff, Alan'

_publ_section_title
;
 Osmium(II) Complexes Bearing Chelating N-Heterocyclic Carbene and
 Pyrene-Modified Ligands: Surface Electrochemistry and Electron Transfer
 Mediation of Oxygen Reduction by Multicopper Enzymes
;
_journal_name_full Organometallics
_journal_paper_doi 10.1021/acs.organomet.6b00508
_journal_year 2016
_chemical_formula_moiety
;
        C29 H28 N8 Os 2+, (P F6 1-)2
;
_chemical_formula_sum 'C29 H28 F12 N8 Os P2'
_chemical_formula_weight 968.73
_space_group_IT_number 14
_symmetry_cell_setting monoclinic
_symmetry_Int_Tables_number 14
_symmetry_space_group_name_Hall '-P 2yn'
_symmetry_space_group_name_H-M 'P 1 21/n 1'
_atom_sites_solution_hydrogens geom
_atom_sites_solution_primary direct
_atom_sites_solution_secondary difmap
_audit_creation_date 2015-07-27T16:32:48-00:00
_audit_creation_method 'WinGX routine CIF_UPDATE'
_cell_angle_alpha 90
_cell_angle_beta 90.761(5)
_cell_angle_gamma 90
_cell_formula_units_Z 4
_cell_length_a 17.9937(9)
_cell_length_b 9.9566(6)
_cell_length_c 18.6293(9)
_cell_measurement_reflns_used 2828
_cell_measurement_temperature 170(2)
_cell_measurement_theta_max 20.796
_cell_measurement_theta_min 3.747
_cell_volume 3337.3(3)
_computing_cell_refinement
;
        CrysAlisPro, Agilent Technologies,
        Version 1.171.37.34i (release 04-08-2014 CrysAlis171 .NET)
        (compiled Aug  4 2014,14:34:23)
;
_computing_data_collection
;
        CrysAlisPro, Agilent Technologies,
        Version 1.171.37.34i (release 04-08-2014 CrysAlis171 .NET)
        (compiled Aug  4 2014,14:34:23)
;
_computing_data_reduction
;
        CrysAlisPro, Agilent Technologies,
        Version 1.171.37.34i (release 04-08-2014 CrysAlis171 .NET)
        (compiled Aug  4 2014,14:34:23)
;
_computing_molecular_graphics
;
        ORTEP3 for Windows (Farrugia, 1997)
        MERCURY  (Bruno et al., 2002)
;
_computing_publication_material
;
        WinGX (Farrugia, 1999)
        PLATON (Spek, 1990-2003)
        enCIFer (Allen et al., 2004)
;
_computing_structure_refinement 'SHELXL-97 (Sheldrick, 2008)'
_computing_structure_solution 'SIR-92 (Altomare et al., 1992)'
_diffrn_ambient_temperature 170(2)
_diffrn_detector 'CCD plate'
_diffrn_detector_area_resol_mean 8.3622
_diffrn_measured_fraction_theta_full 0.998
_diffrn_measured_fraction_theta_max 0.998
_diffrn_measurement_device 'four-circle diffractometer'
_diffrn_measurement_device_type 'Xcalibur, Sapphire2, large Be window'
_diffrn_measurement_method '\w and \p scans'
_diffrn_orient_matrix_UB_11 -0.0210504
_diffrn_orient_matrix_UB_12 -0.028437
_diffrn_orient_matrix_UB_13 -0.0286358
_diffrn_orient_matrix_UB_21 -0.0324673
_diffrn_orient_matrix_UB_22 0.0034197
_diffrn_orient_matrix_UB_23 0.0210869
_diffrn_orient_matrix_UB_31 -0.0075067
_diffrn_orient_matrix_UB_32 0.0652538
_diffrn_orient_matrix_UB_33 -0.0135944
_diffrn_radiation_monochromator graphite
_diffrn_radiation_probe x-ray
_diffrn_radiation_type MoK\a
_diffrn_radiation_wavelength 0.71073
_diffrn_reflns_av_R_equivalents 0.1373
_diffrn_reflns_av_unetI/netI 0.1678
_diffrn_reflns_limit_h_max 22
_diffrn_reflns_limit_h_min -22
_diffrn_reflns_limit_k_max 10
_diffrn_reflns_limit_k_min -12
_diffrn_reflns_limit_l_max 23
_diffrn_reflns_limit_l_min -16
_diffrn_reflns_number 21013
_diffrn_reflns_theta_full 26.37
_diffrn_reflns_theta_max 26.37
_diffrn_reflns_theta_min 3.46
_diffrn_source 'Enhance (Mo) X-ray Source'
_exptl_absorpt_coefficient_mu 4.021
_exptl_absorpt_correction_T_max 0.924
_exptl_absorpt_correction_T_min 0.735
_exptl_absorpt_correction_type analytical
_exptl_absorpt_process_details
;
CrysAlisPro, Agilent Technologies,
Version 1.171.37.34i (release 04-08-2014 CrysAlis171 .NET)
(compiled Aug  4 2014,14:34:23)
Analytical numeric absorption correction using a multifaceted crystal
model based on expressions derived by R.C. Clark & J.S. Reid.
(Clark, R. C. & Reid, J. S. (1995). Acta Cryst. A51, 887-897)
Empirical absorption correction using spherical harmonics,
implemented in SCALE3 ABSPACK scaling algorithm.
;
_exptl_crystal_colour brown
_exptl_crystal_density_diffrn 1.928
_exptl_crystal_density_method 'not measured'
_exptl_crystal_description 'rectangular plate // (001), [010]'
_exptl_crystal_F_000 1888
_exptl_crystal_size_max 0.09
_exptl_crystal_size_mid 0.06
_exptl_crystal_size_min 0.02
_refine_diff_density_max 1.583
_refine_diff_density_min -1.798
_refine_diff_density_rms 0.17
_refine_ls_extinction_method none
_refine_ls_goodness_of_fit_ref 0.97
_refine_ls_hydrogen_treatment constr
_refine_ls_matrix_type full
_refine_ls_number_parameters 471
_refine_ls_number_reflns 6826
_refine_ls_number_restraints 0
_refine_ls_restrained_S_all 0.97
_refine_ls_R_factor_all 0.1425
_refine_ls_R_factor_gt 0.0729
_refine_ls_shift/su_max 0
_refine_ls_shift/su_mean 0
_refine_ls_structure_factor_coef Fsqd
_refine_ls_weighting_details 'calc w=1/[\s^2^(Fo^2^)+(0.0214P)^2^+0.0000P] where P=(Fo^2^+2Fc^2^)/3'
_refine_ls_weighting_scheme calc
_refine_ls_wR_factor_gt 0.108
_refine_ls_wR_factor_ref 0.1352
_reflns_number_gt 3687
_reflns_number_total 6826
_reflns_threshold_expression >2\s(I)
_cod_data_source_file om6b00508_si_002.cif
_cod_data_source_block alg1-c_170k
_cod_depositor_comments
;
The following automatic conversions were performed:

data name '_iucr_refine_instruction_details' was replaced with
'_iucr_refine_instructions_details' as specified in the replacement
file 'data/replacement-values/replacement_tags.lst'.

Automatic conversion script
Id: cif_correct_tags 9268 2022-04-12 08:56:07Z antanas 
;
_cod_original_sg_symbol_Hall -P2yn
_cod_original_sg_symbol_H-M P21/n
_cod_database_code 4086652

loop_
_symmetry_equiv_pos_as_xyz
'x, y, z'
'-x+1/2, y+1/2, -z+1/2'
'-x, -y, -z'
'x-1/2, -y-1/2, z-1/2'

loop_
_atom_site_label
_atom_site_type_symbol
_atom_site_fract_x
_atom_site_fract_y
_atom_site_fract_z
_atom_site_U_iso_or_equiv
_atom_site_adp_type
_atom_site_occupancy
_atom_site_symmetry_multiplicity
_atom_site_calc_flag
_atom_site_refinement_flags
C1 C 0.2621(7) -0.2932(11) 0.0313(6) 0.060(3) Uani 1 1 d .
H1 H 0.2147 -0.3036 0.0087 0.071 Uiso 1 1 calc R
C2 C 0.3005(8) -0.4042(13) 0.0518(6) 0.068(4) Uani 1 1 d .
H2 H 0.2793 -0.4908 0.0455 0.082 Uiso 1 1 calc R
C3 C 0.3715(8) -0.3904(14) 0.0824(7) 0.068(4) Uani 1 1 d .
H3 H 0.3996 -0.4666 0.097 0.082 Uiso 1 1 calc R
C4 C 0.3990(7) -0.2634(12) 0.0903(5) 0.054(3) Uani 1 1 d .
H4 H 0.447 -0.2518 0.1114 0.064 Uiso 1 1 calc R
C5 C 0.3609(6) -0.1552(11) 0.0696(5) 0.045(3) Uani 1 1 d .
C6 C 0.3915(6) -0.0193(10) 0.0671(5) 0.039(2) Uani 1 1 d .
C7 C 0.4623(6) 0.0174(12) 0.0893(5) 0.047(3) Uani 1 1 d .
H7 H 0.4929 -0.0438 0.1153 0.056 Uiso 1 1 calc R
C8 C 0.4875(6) 0.1435(13) 0.0733(6) 0.057(3) Uani 1 1 d .
H8 H 0.5365 0.1685 0.0874 0.068 Uiso 1 1 calc R
C9 C 0.4430(6) 0.2357(11) 0.0370(6) 0.048(3) Uani 1 1 d .
H9 H 0.4608 0.3224 0.0247 0.058 Uiso 1 1 calc R
C10 C 0.3731(6) 0.1962(10) 0.0200(5) 0.043(3) Uani 1 1 d .
H10 H 0.3418 0.2584 -0.0045 0.051 Uiso 1 1 calc R
C11 C 0.1537(5) 0.2824(10) 0.0159(5) 0.039(3) Uani 1 1 d .
H11 H 0.1393 0.257 0.0629 0.046 Uiso 1 1 calc R
C12 C 0.1294(6) 0.4020(10) -0.0102(6) 0.047(3) Uani 1 1 d .
H12 H 0.1 0.4596 0.0185 0.057 Uiso 1 1 calc R
C13 C 0.1479(6) 0.4386(11) -0.0787(6) 0.057(3) Uani 1 1 d .
H13 H 0.1305 0.5207 -0.0987 0.068 Uiso 1 1 calc R
C14 C 0.1921(7) 0.3543(12) -0.1178(6) 0.059(3) Uani 1 1 d .
H14 H 0.2064 0.3792 -0.1649 0.071 Uiso 1 1 calc R
C15 C 0.2159(6) 0.2349(10) -0.0897(6) 0.041(3) Uani 1 1 d .
C16 C 0.2621(6) 0.1375(11) -0.1267(6) 0.045(3) Uani 1 1 d .
C17 C 0.2965(6) 0.1607(12) -0.1915(6) 0.050(3) Uani 1 1 d .
H17 H 0.29 0.2449 -0.2148 0.06 Uiso 1 1 calc R
C18 C 0.3397(7) 0.0642(15) -0.2226(6) 0.066(4) Uani 1 1 d .
H18 H 0.3653 0.0818 -0.2659 0.08 Uiso 1 1 calc R
C19 C 0.3451(6) -0.0579(14) -0.1897(6) 0.064(4) Uani 1 1 d .
H19 H 0.3739 -0.1269 -0.2109 0.077 Uiso 1 1 calc R
C20 C 0.3090(6) -0.0823(12) -0.1261(6) 0.050(3) Uani 1 1 d .
H20 H 0.3114 -0.1692 -0.1051 0.06 Uiso 1 1 calc R
C22 C 0.1345(6) -0.0727(9) -0.0015(7) 0.050(3) Uani 1 1 d .
C23 C 0.1216(7) -0.1575(12) 0.1263(7) 0.066(4) Uani 1 1 d .
H23A H 0.0794 -0.1862 0.1562 0.079 Uiso 1 1 calc R
H23B H 0.1598 -0.229 0.1283 0.079 Uiso 1 1 calc R
C24 C 0.2028(6) 0.0380(10) 0.1192(5) 0.041(3) Uani 1 1 d .
C25 C 0.0256(7) -0.1696(14) -0.0426(9) 0.084(5) Uani 1 1 d .
H25 H -0.0129 -0.1968 -0.0748 0.101 Uiso 1 1 calc R
C26 C 0.0315(7) -0.1975(14) 0.0277(9) 0.083(5) Uani 1 1 d .
H26 H -0.0027 -0.2477 0.0553 0.1 Uiso 1 1 calc R
C27 C 0.1364(7) 0.0085(13) 0.2220(6) 0.059(3) Uani 1 1 d .
H27 H 0.1014 -0.0276 0.2545 0.071 Uiso 1 1 calc R
C28 C 0.1815(7) 0.1168(14) 0.2325(6) 0.065(4) Uani 1 1 d .
H28 H 0.1854 0.1702 0.2747 0.078 Uiso 1 1 calc R
C29 C 0.1021(7) -0.0383(14) -0.1308(6) 0.087(4) Uani 1 1 d .
H29A H 0.1022 0.06 -0.1291 0.13 Uiso 1 1 calc R
H29B H 0.0629 -0.0691 -0.1639 0.13 Uiso 1 1 calc R
H29C H 0.1504 -0.0703 -0.1473 0.13 Uiso 1 1 calc R
C30 C 0.2744(6) 0.2449(11) 0.1601(6) 0.061(3) Uani 1 1 d .
H30A H 0.3246 0.2133 0.1724 0.092 Uiso 1 1 calc R
H30B H 0.2612 0.3197 0.1916 0.092 Uiso 1 1 calc R
H30C H 0.273 0.275 0.11 0.092 Uiso 1 1 calc R
N1 N 0.2896(5) -0.1667(8) 0.0422(4) 0.045(2) Uani 1 1 d .
N2 N 0.3454(4) 0.0758(8) 0.0353(4) 0.034(2) Uani 1 1 d .
N3 N 0.1970(5) 0.1980(8) -0.0211(4) 0.042(2) Uani 1 1 d .
N4 N 0.2707(4) 0.0151(9) -0.0936(5) 0.049(2) Uani 1 1 d .
N5 N 0.0881(6) -0.0919(11) -0.0585(6) 0.072(3) Uani 1 1 d .
N6 N 0.0958(5) -0.1403(9) 0.0520(6) 0.060(3) Uani 1 1 d .
N7 N 0.1521(5) -0.0371(9) 0.1548(5) 0.055(3) Uani 1 1 d .
N8 N 0.2206(5) 0.1333(9) 0.1696(5) 0.053(3) Uani 1 1 d .
Os1 Os 0.23547(2) 0.01218(4) 0.01427(2) 0.04210(16) Uani 1 1 d .
F1 F 0.6556(5) 0.5104(10) 0.2139(4) 0.124(3) Uani 1 1 d .
F2 F 0.5552(6) 0.6153(12) 0.1905(6) 0.177(5) Uani 1 1 d .
F3 F 0.5474(8) 0.4029(11) 0.2060(6) 0.208(6) Uani 1 1 d .
F4 F 0.5298(6) 0.4890(11) 0.0963(7) 0.176(5) Uani 1 1 d .
F5 F 0.6214(6) 0.3650(8) 0.1211(5) 0.148(4) Uani 1 1 d .
F6 F 0.6372(6) 0.5826(9) 0.1044(4) 0.132(4) Uani 1 1 d .
P1 P 0.5933(2) 0.4928(4) 0.1560(2) 0.0732(10) Uani 1 1 d .
F7 F 0.1288(5) 0.4290(8) 0.2635(4) 0.100(3) Uani 1 1 d .
F8 F 0.0776(6) 0.6251(7) 0.2396(4) 0.119(3) Uani 1 1 d .
F9 F 0.0098(5) 0.4393(10) 0.2448(5) 0.132(4) Uani 1 1 d .
F10 F 0.0276(5) 0.5417(10) 0.1379(4) 0.136(4) Uani 1 1 d .
F11 F 0.0792(5) 0.3419(7) 0.1627(4) 0.098(3) Uani 1 1 d .
F12 F 0.1466(5) 0.5250(8) 0.1567(4) 0.114(3) Uani 1 1 d .
P2 P 0.0764(2) 0.4842(3) 0.20041(18) 0.0622(9) Uani 1 1 d .

loop_
_atom_site_aniso_label
_atom_site_aniso_U_11
_atom_site_aniso_U_22
_atom_site_aniso_U_33
_atom_site_aniso_U_23
_atom_site_aniso_U_13
_atom_site_aniso_U_12
C1 0.058(9) 0.024(7) 0.096(10) -0.003(6) -0.011(7) 0.002(6)
C2 0.082(11) 0.054(9) 0.069(9) 0.000(7) 0.029(9) 0.002(8)
C3 0.073(10) 0.064(10) 0.068(9) 0.006(7) 0.035(8) 0.025(8)
C4 0.058(9) 0.057(9) 0.047(7) -0.001(6) 0.008(6) 0.000(7)
C5 0.040(7) 0.050(8) 0.045(7) 0.005(5) 0.009(6) 0.022(6)
C6 0.049(7) 0.037(6) 0.030(5) -0.002(5) 0.009(5) 0.002(6)
C7 0.036(6) 0.067(8) 0.037(6) -0.006(5) -0.005(5) -0.018(6)
C8 0.029(7) 0.081(10) 0.061(8) -0.014(7) 0.008(6) -0.016(7)
C9 0.045(8) 0.050(8) 0.050(7) -0.009(5) 0.009(6) -0.005(6)
C10 0.038(7) 0.038(7) 0.052(7) -0.001(5) -0.011(6) -0.014(5)
C11 0.033(6) 0.042(7) 0.041(7) 0.002(5) 0.009(5) 0.000(5)
C12 0.045(7) 0.038(7) 0.059(8) -0.005(5) -0.005(6) 0.001(6)
C13 0.059(8) 0.051(8) 0.061(8) 0.009(6) 0.004(7) 0.014(6)
C14 0.054(8) 0.059(8) 0.065(9) 0.011(6) -0.002(7) 0.005(7)
C15 0.038(7) 0.040(7) 0.045(7) 0.006(5) -0.001(5) -0.005(5)
C16 0.042(7) 0.037(7) 0.055(8) 0.001(5) -0.008(6) -0.007(6)
C17 0.045(8) 0.064(8) 0.041(7) 0.003(6) -0.014(6) -0.008(6)
C18 0.057(9) 0.099(11) 0.043(8) -0.007(8) 0.003(7) -0.014(8)
C19 0.045(8) 0.097(11) 0.049(8) -0.022(7) -0.003(6) 0.003(8)
C20 0.034(7) 0.065(8) 0.050(7) -0.011(6) -0.017(6) 0.008(6)
C22 0.052(8) 0.014(5) 0.082(9) -0.002(5) -0.029(7) 0.007(5)
C23 0.054(9) 0.071(9) 0.073(10) 0.015(7) 0.004(8) -0.025(7)
C24 0.039(6) 0.039(7) 0.047(7) 0.005(5) 0.003(5) -0.001(5)
C25 0.044(9) 0.105(12) 0.103(13) -0.009(10) -0.008(9) -0.030(8)
C26 0.046(9) 0.109(12) 0.094(12) -0.001(9) 0.013(9) -0.036(8)
C27 0.056(8) 0.079(9) 0.043(7) 0.012(7) 0.016(6) 0.017(8)
C28 0.071(10) 0.093(10) 0.031(7) 0.005(6) 0.017(7) 0.010(8)
C29 0.070(10) 0.132(13) 0.058(9) -0.024(8) -0.018(8) -0.015(9)
C30 0.053(8) 0.074(9) 0.057(8) -0.004(6) -0.003(7) -0.008(7)
N1 0.042(6) 0.041(6) 0.050(6) 0.003(4) 0.012(5) -0.002(5)
N2 0.041(5) 0.028(5) 0.032(5) -0.012(4) 0.003(4) -0.010(4)
N3 0.044(6) 0.042(5) 0.039(5) 0.003(4) 0.000(4) -0.006(4)
N4 0.025(5) 0.057(6) 0.064(6) -0.016(5) -0.017(4) 0.000(5)
N5 0.041(7) 0.094(9) 0.080(9) -0.011(6) -0.003(6) -0.014(6)
N6 0.038(6) 0.062(7) 0.080(8) -0.003(6) 0.006(6) -0.021(5)
N7 0.056(7) 0.049(6) 0.061(6) 0.005(5) 0.005(5) 0.001(5)
N8 0.047(6) 0.060(7) 0.052(6) 0.000(5) 0.001(5) -0.005(5)
Os1 0.0365(3) 0.0418(3) 0.0479(3) -0.0006(2) -0.00453(19) -0.0042(2)
F1 0.087(6) 0.179(9) 0.105(6) 0.041(6) -0.030(6) -0.018(6)
F2 0.126(9) 0.187(11) 0.217(12) -0.097(9) -0.041(8) 0.076(8)
F3 0.279(16) 0.175(11) 0.173(11) -0.054(9) 0.119(11) -0.129(11)
F4 0.117(8) 0.161(11) 0.247(13) -0.061(9) -0.086(9) -0.005(8)
F5 0.194(11) 0.081(6) 0.171(9) -0.020(6) 0.055(8) 0.040(7)
F6 0.184(10) 0.122(7) 0.090(6) 0.029(5) -0.029(6) -0.094(7)
P1 0.070(3) 0.055(2) 0.095(3) -0.011(2) -0.001(2) -0.007(2)
F7 0.132(8) 0.100(6) 0.069(5) -0.004(4) -0.005(5) 0.017(6)
F8 0.200(10) 0.079(6) 0.077(6) -0.009(4) 0.015(6) -0.004(6)
F9 0.083(6) 0.191(9) 0.123(7) -0.035(6) 0.056(6) -0.051(6)
F10 0.131(8) 0.178(9) 0.099(7) -0.009(6) -0.058(6) 0.072(7)
F11 0.143(8) 0.083(6) 0.068(5) -0.023(4) 0.009(5) -0.011(5)
F12 0.117(7) 0.106(6) 0.120(7) -0.003(5) 0.064(6) -0.033(6)
P2 0.064(2) 0.063(2) 0.060(2) -0.0030(19) 0.0133(18) 0.004(2)

loop_
_atom_type_symbol
_atom_type_description
_atom_type_scat_dispersion_real
_atom_type_scat_dispersion_imag
_atom_type_scat_source
C C 0.0033 0.0016 'International Tables Vol C Tables 4.2.6.8 and 6.1.1.4'
H H 0 0 'International Tables Vol C Tables 4.2.6.8 and 6.1.1.4'
N N 0.0061 0.0033 'International Tables Vol C Tables 4.2.6.8 and 6.1.1.4'
F F 0.0171 0.0103 'International Tables Vol C Tables 4.2.6.8 and 6.1.1.4'
P P 0.1023 0.0942 'International Tables Vol C Tables 4.2.6.8 and 6.1.1.4'
Os Os -1.2165 7.603 'International Tables Vol C Tables 4.2.6.8 and 6.1.1.4'

loop_
_exptl_crystal_face_index_h
_exptl_crystal_face_index_k
_exptl_crystal_face_index_l
_exptl_crystal_face_perp_dist
0 0 1 0.015
-1 0 1 0.02
1 0 -1 0.03
-1 0 -1 0.01
0 1 0 0.045
0 -1 0 0.045
-1 0 0 0.02
1 0 1 0.03
1 0 0 0.04
0 0 -1 0.005

loop_
_geom_angle_atom_site_label_1
_geom_angle_atom_site_label_2
_geom_angle_atom_site_label_3
_geom_angle
C2 C1 N1 121.7(12)
C2 C1 H1 119.1
N1 C1 H1 119.1
C1 C2 C3 119.6(13)
C1 C2 H2 120.2
C3 C2 H2 120.2
C4 C3 C2 117.6(13)
C4 C3 H3 121.2
C2 C3 H3 121.2
C5 C4 C3 122.2(13)
C5 C4 H4 118.9
C3 C4 H4 118.9
C4 C5 N1 120.9(11)
C4 C5 C6 124.4(11)
N1 C5 C6 114.5(9)
C7 C6 N2 119.4(9)
C7 C6 C5 125.5(10)
N2 C6 C5 115.0(9)
C8 C7 C6 118.9(11)
C8 C7 H7 120.6
C6 C7 H7 120.6
C7 C8 C9 121.5(11)
C7 C8 H8 119.3
C9 C8 H8 119.3
C10 C9 C8 116.8(11)
C10 C9 H9 121.6
C8 C9 H9 121.6
N2 C10 C9 124.2(10)
N2 C10 H10 117.9
C9 C10 H10 117.9
N3 C11 C12 123.6(9)
N3 C11 H11 118.2
C12 C11 H11 118.2
C11 C12 C13 119.0(10)
C11 C12 H12 120.5
C13 C12 H12 120.5
C14 C13 C12 118.7(11)
C14 C13 H13 120.6
C12 C13 H13 120.6
C15 C14 C13 120.7(11)
C15 C14 H14 119.7
C13 C14 H14 119.7
C14 C15 N3 120.6(10)
C14 C15 C16 125.2(10)
N3 C15 C16 114.2(9)
N4 C16 C17 119.4(10)
N4 C16 C15 116.2(10)
C17 C16 C15 124.4(10)
C18 C17 C16 121.0(11)
C18 C17 H17 119.5
C16 C17 H17 119.5
C19 C18 C17 118.2(12)
C19 C18 H18 120.9
C17 C18 H18 120.9
C18 C19 C20 120.7(12)
C18 C19 H19 119.6
C20 C19 H19 119.6
N4 C20 C19 120.7(11)
N4 C20 H20 119.6
C19 C20 H20 119.6
N5 C22 N6 100.6(10)
N5 C22 Os1 135.7(10)
N6 C22 Os1 123.6(8)
N7 C23 N6 111.8(9)
N7 C23 H23A 109.3
N6 C23 H23A 109.3
N7 C23 H23B 109.3
N6 C23 H23B 109.3
H23A C23 H23B 107.9
N7 C24 N8 101.5(9)
N7 C24 Os1 126.5(8)
N8 C24 Os1 131.9(8)
C26 C25 N5 105.5(13)
C26 C25 H25 127.2
N5 C25 H25 127.2
C25 C26 N6 107.1(12)
C25 C26 H26 126.4
N6 C26 H26 126.4
C28 C27 N7 105.4(10)
C28 C27 H27 127.3
N7 C27 H27 127.3
C27 C28 N8 106.2(10)
C27 C28 H28 126.9
N8 C28 H28 126.9
N5 C29 H29A 109.5
N5 C29 H29B 109.5
H29A C29 H29B 109.5
N5 C29 H29C 109.5
H29A C29 H29C 109.5
H29B C29 H29C 109.5
N8 C30 H30A 109.5
N8 C30 H30B 109.5
H30A C30 H30B 109.5
N8 C30 H30C 109.5
H30A C30 H30C 109.5
H30B C30 H30C 109.5
C1 N1 C5 117.7(10)
C1 N1 Os1 125.5(8)
C5 N1 Os1 116.7(7)
C10 N2 C6 118.9(9)
C10 N2 Os1 125.7(7)
C6 N2 Os1 115.4(6)
C11 N3 C15 117.5(9)
C11 N3 Os1 126.0(7)
C15 N3 Os1 116.5(7)
C20 N4 C16 119.7(10)
C20 N4 Os1 125.6(8)
C16 N4 Os1 113.9(7)
C22 N5 C25 113.6(12)
C22 N5 C29 123.7(11)
C25 N5 C29 122.7(12)
C26 N6 C22 113.2(11)
C26 N6 C23 121.5(11)
C22 N6 C23 125.2(10)
C24 N7 C27 114.4(10)
C24 N7 C23 122.8(10)
C27 N7 C23 122.7(11)
C24 N8 C28 112.4(10)
C24 N8 C30 125.7(9)
C28 N8 C30 121.9(10)
C22 Os1 C24 85.6(5)
C22 Os1 N3 91.8(4)
C24 Os1 N3 95.2(4)
C22 Os1 N1 95.4(4)
C24 Os1 N1 90.4(3)
N3 Os1 N1 171.2(3)
C22 Os1 N2 172.5(3)
C24 Os1 N2 93.7(4)
N3 Os1 N2 95.7(3)
N1 Os1 N2 77.1(3)
C22 Os1 N4 98.5(4)
C24 Os1 N4 172.0(4)
N3 Os1 N4 77.9(3)
N1 Os1 N4 96.0(3)
N2 Os1 N4 83.1(3)
F5 P1 F6 92.5(6)
F5 P1 F3 87.5(6)
F6 P1 F3 178.3(7)
F5 P1 F2 173.0(7)
F6 P1 F2 92.1(7)
F3 P1 F2 87.8(7)
F5 P1 F1 98.6(6)
F6 P1 F1 89.8(5)
F3 P1 F1 91.9(7)
F2 P1 F1 86.7(6)
F5 P1 F4 85.5(6)
F6 P1 F4 87.0(6)
F3 P1 F4 91.3(7)
F2 P1 F4 89.4(6)
F1 P1 F4 174.9(6)
F9 P2 F10 94.3(6)
F9 P2 F12 177.4(6)
F10 P2 F12 88.0(5)
F9 P2 F11 90.5(5)
F10 P2 F11 91.0(5)
F12 P2 F11 88.3(4)
F9 P2 F8 90.9(5)
F10 P2 F8 91.4(5)
F12 P2 F8 90.2(5)
F11 P2 F8 177.1(6)
F9 P2 F7 87.7(5)
F10 P2 F7 177.8(5)
F12 P2 F7 90.0(5)
F11 P2 F7 89.8(4)
F8 P2 F7 87.7(5)

loop_
_geom_bond_atom_site_label_1
_geom_bond_atom_site_label_2
_geom_bond_distance
C1 C2 1.356(15)
C1 N1 1.368(12)
C1 H1 0.95
C2 C3 1.399(16)
C2 H2 0.95
C3 C4 1.364(15)
C3 H3 0.95
C4 C5 1.332(14)
C4 H4 0.95
C5 N1 1.378(13)
C5 C6 1.462(14)
C6 C7 1.384(13)
C6 N2 1.386(12)
C7 C8 1.369(14)
C7 H7 0.95
C8 C9 1.388(14)
C8 H8 0.95
C9 C10 1.351(13)
C9 H9 0.95
C10 N2 1.332(11)
C10 H10 0.95
C11 N3 1.341(11)
C11 C12 1.357(13)
C11 H11 0.95
C12 C13 1.372(13)
C12 H12 0.95
C13 C14 1.372(13)
C13 H13 0.95
C14 C15 1.365(14)
C14 H14 0.95
C15 N3 1.378(11)
C15 C16 1.457(13)
C16 N4 1.373(12)
C16 C17 1.384(13)
C17 C18 1.369(15)
C17 H17 0.95
C18 C19 1.364(16)
C18 H18 0.95
C19 C20 1.382(13)
C19 H19 0.95
C20 N4 1.338(12)
C20 H20 0.95
C22 N5 1.355(13)
C22 N6 1.397(13)
C22 Os1 2.022(11)
C23 N7 1.418(13)
C23 N6 1.464(14)
C23 H23A 0.99
C23 H23B 0.99
C24 N7 1.360(12)
C24 N8 1.370(12)
C24 Os1 2.064(10)
C25 C26 1.341(16)
C25 N5 1.399(14)
C25 H25 0.95
C26 N6 1.361(14)
C26 H26 0.95
C27 C28 1.362(15)
C27 N7 1.364(12)
C27 H27 0.95
C28 N8 1.386(12)
C28 H28 0.95
C29 N5 1.473(14)
C29 H29A 0.98
C29 H29B 0.98
C29 H29C 0.98
C30 N8 1.486(12)
C30 H30A 0.98
C30 H30B 0.98
C30 H30C 0.98
N1 Os1 2.093(9)
N2 Os1 2.108(8)
N3 Os1 2.079(8)
N4 Os1 2.115(9)
F1 P1 1.555(8)
F2 P1 1.544(9)
F3 P1 1.540(10)
F4 P1 1.585(10)
F5 P1 1.518(8)
F6 P1 1.539(8)
F7 P2 1.595(8)
F8 P2 1.582(8)
F9 P2 1.531(7)
F10 P2 1.559(8)
F11 P2 1.582(7)
F12 P2 1.567(7)
